data_7158258
loop_
_publ_author_name
'Landovsk\'y, Tom\'a\<s'
'Babor, Martin'
'\<Cejka, Jan'
'Eigner, V\'aclav'
'Dvo\<r\'akov\'a, Hana'
'Krupi\<cka, Martin'
'Lhot\'ak, Pavel'

_publ_section_title
;
 Nucleophile-induced transformation of phenoxathiin-based thiacalixarenes.
;
_journal_issue 37
_journal_name_full 'Organic &amp; biomolecular chemistry'
_journal_page_first 8075
_journal_page_last 8085
_journal_paper_doi 10.1039/d1ob01487k
_journal_volume 19
_journal_year 2021
_chemical_formula_moiety 'C53 H65 N O12 S5, 2.302(C H3 N O2)'
_chemical_formula_sum 'C55.3 H71.91 N3.3 O16.6 S5'
_chemical_formula_weight 1208.96
_space_group_IT_number 2
_space_group_name_Hall '-P 1'
_space_group_name_H-M_alt 'P -1'
_symmetry_cell_setting triclinic
_symmetry_space_group_name_Hall '-P 1'
_symmetry_space_group_name_H-M 'P -1'
_atom_sites_solution_hydrogens difmap
_atom_sites_solution_primary other
_atom_sites_solution_secondary difmap
_audit_update_record
;
2021-03-12 deposited with the CCDC.	2021-08-20 downloaded from the CCDC.
;
_cell_angle_alpha 94.9881(10)
_cell_angle_beta 105.9354(10)
_cell_angle_gamma 114.8298(12)
_cell_formula_units_Z 2
_cell_length_a 13.12948(15)
_cell_length_b 14.11541(19)
_cell_length_c 19.1344(2)
_cell_measurement_reflns_used 32551
_cell_measurement_temperature 95
_cell_measurement_theta_max 73.99
_cell_measurement_theta_min 3.85
_cell_volume 3010.41(8)
_computing_cell_refinement
; 
 CrysAlisPro (Rigaku Oxford Diffraction, 2017) 
;
_computing_data_collection 'SuperNova, (Oxford Diffraction, 2010)'
_computing_data_reduction
; 
 CrysAlisPro (Rigaku Oxford Diffraction, 2017) 
;
_computing_molecular_graphics 'CAMERON (Watkin et al., 1996)'
_computing_publication_material 'CRYSTALS (Betteridge et al., 2003)'
_computing_structure_refinement 'CRYSTALS (Betteridge et al., 2003)'
_computing_structure_solution 'Superflip (Palatinus & Chapuis, 2007)'
_diffrn_ambient_pressure 101
_diffrn_ambient_temperature 95
_diffrn_measured_fraction_theta_full 0.995
_diffrn_measured_fraction_theta_max 0.983
_diffrn_measurement_device Area
_diffrn_measurement_device_type 'Oxford Diffraction SuperNova'
_diffrn_measurement_method '\f & \w scans'
_diffrn_radiation_monochromator 'focussing mirrors'
_diffrn_radiation_type 'Cu K\a'
_diffrn_radiation_wavelength 1.54184
_diffrn_reflns_av_R_equivalents 0.020
_diffrn_reflns_av_unetI/netI 0.030
_diffrn_reflns_limit_h_max 16
_diffrn_reflns_limit_h_min -16
_diffrn_reflns_limit_k_max 17
_diffrn_reflns_limit_k_min -17
_diffrn_reflns_limit_l_max 21
_diffrn_reflns_limit_l_min -23
_diffrn_reflns_number 52998
_diffrn_reflns_theta_full 69.729
_diffrn_reflns_theta_max 74.180
_diffrn_reflns_theta_min 2.469
_diffrn_standards_number 0
_exptl_absorpt_coefficient_mu 2.358
_exptl_absorpt_correction_T_max 0.82
_exptl_absorpt_correction_T_min 0.78
_exptl_absorpt_correction_type analytical
_exptl_absorpt_process_details
; 
 Analytical Absorption (De Meulenaer & Tompa, 1965) 
;
_exptl_crystal_colour colourless
_exptl_crystal_density_diffrn 1.334
_exptl_crystal_density_meas ?
_exptl_crystal_density_method 'not measured'
_exptl_crystal_description block
_exptl_crystal_F_000 1279.342
_exptl_crystal_size_max 0.159
_exptl_crystal_size_mid 0.145
_exptl_crystal_size_min 0.085
_refine_diff_density_max 0.39
_refine_diff_density_min -0.38
_refine_ls_extinction_method None
_refine_ls_goodness_of_fit_ref 0.9678
_refine_ls_hydrogen_treatment constr
_refine_ls_matrix_type full
_refine_ls_number_parameters 786
_refine_ls_number_reflns 12048
_refine_ls_number_restraints 73
_refine_ls_R_factor_all 0.0299
_refine_ls_R_factor_gt 0.0281
_refine_ls_shift/su_max 0.0007216
_refine_ls_shift/su_mean 0.0000462
_refine_ls_structure_factor_coef Fsqd
_refine_ls_weighting_details
;
 Method= Modified Sheldrick 
 w=1/[\s^2^(F^2^) + ( 0.04P)^2^ + 1.91P] 
 ,where P=(max(Fo^2^,0) + 2Fc^2^)/3 
;
_refine_ls_weighting_scheme calc
_refine_ls_wR_factor_all 0.0761
_refine_ls_wR_factor_gt 0.0745
_refine_ls_wR_factor_ref 0.0761
_reflns_limit_h_max 15
_reflns_limit_h_min -16
_reflns_limit_k_max 17
_reflns_limit_k_min -17
_reflns_limit_l_max 23
_reflns_limit_l_min 0
_reflns_number_gt 11299
_reflns_number_total 12050
_reflns_threshold_expression I>2.0\s(I)
_oxford_diffrn_Wilson_B_factor 1.22
_oxford_diffrn_Wilson_scale 0.06
_oxford_refine_ls_r_factor_ref 0.0299
_oxford_refine_ls_scale 4.16(3)
_oxford_reflns_number_all 12048
_cod_data_source_file d1ob01487k2.cif
_cod_data_source_block 16
_cod_depositor_comments
;
The following automatic conversions were performed:

data item '_exptl_crystal_density_meas' value 'not measured' was
changed to '?' -- the value is perceived as not measured.

Automatic conversion script
Id: cif_fix_values 7556 2019-12-06 15:28:31Z antanas 

 Adding full bibliography for 7158257--7158261.cif.
;
_cod_original_sg_symbol_Hall '-P 1 '
_cod_original_sg_symbol_H-M 'P -1 '
_cod_original_formula_sum 'C55.30 H71.91 N3.30 O16.60 S5'
_cod_database_code 7158258
_oxford_refine_reflns_threshold_expression I>-3.0\s(I)
_oxford_refine_ls_r_factor_all 0.0299
_oxford_refine_ls_wr_factor_all 0.0761

loop_
_symmetry_equiv_pos_as_xyz
x,y,z
-x,-y,-z

loop_
_atom_site_label
_atom_site_type_symbol
_atom_site_fract_x
_atom_site_fract_y
_atom_site_fract_z
_atom_site_U_iso_or_equiv
_atom_site_occupancy
_atom_site_adp_type
_atom_site_refinement_flags_posn
_atom_site_refinement_flags_adp
_atom_site_refinement_flags_occupancy
_atom_site_disorder_assembly
_atom_site_disorder_group
_atom_site_attached_hydrogens
C1 C 0.41490(11) -0.03090(10) 0.09371(7) 0.0136 1.0000 Uani . . . . . .
S2 S 0.54953(3) -0.02549(2) 0.151920(16) 0.0135 1.0000 Uani . . . . . .
C3 C 0.59262(11) 0.05461(10) 0.24157(7) 0.0141 1.0000 Uani . . . . . .
C4 C 0.70684(11) 0.14096(10) 0.27105(7) 0.0151 1.0000 Uani . . . . . .
C5 C 0.75549(11) 0.19956(10) 0.34485(7) 0.0145 1.0000 Uani . . . . . .
C6 C 0.68147(11) 0.16607(10) 0.38898(7) 0.0143 1.0000 Uani . . . . . .
C7 C 0.56736(11) 0.07853(10) 0.35907(7) 0.0135 1.0000 Uani . . . . . .
O8 O 0.49668(8) 0.03613(7) 0.40169(5) 0.0156 1.0000 Uani . . . . . .
C9 C 0.49320(11) 0.10516(10) 0.45593(7) 0.0137 1.0000 Uani . . . . . .
C10 C 0.38433(11) 0.07156(10) 0.46691(7) 0.0145 1.0000 Uani . . . . . .
C11 C 0.37164(11) 0.13269(10) 0.52191(7) 0.0151 1.0000 Uani . . . . . .
C12 C 0.47183(11) 0.22848(10) 0.56394(7) 0.0157 1.0000 Uani . . . . . .
C13 C 0.57999(11) 0.26257(10) 0.55170(7) 0.0147 1.0000 Uani . . . . . .
S14 S 0.68569(3) 0.39739(2) 0.598038(16) 0.0146 1.0000 Uani . . . . . .
C15 C 0.62489(12) 0.47024(10) 0.54231(7) 0.0192 1.0000 Uani . . . . . .
C16 C 0.58716(12) 0.42598(10) 0.45972(7) 0.0176 1.0000 Uani . . . . . .
C17 C 0.66320(12) 0.46648(12) 0.41985(8) 0.0247 1.0000 Uani . . . . . .
C18 C 0.62541(13) 0.41601(14) 0.34527(8) 0.0293 1.0000 Uani . . . . . .
C19 C 0.51515(12) 0.32628(13) 0.31404(8) 0.0239 1.0000 Uani . . . . . .
C20 C 0.44243(11) 0.29412(10) 0.35705(7) 0.0171 1.0000 Uani . . . . . .
C21 C 0.31825(12) 0.20184(10) 0.32501(7) 0.0181 1.0000 Uani . . . . . .
S22 S 0.21230(3) 0.24270(2) 0.276028(16) 0.0141 1.0000 Uani . . . . . .
C23 C 0.25976(10) 0.28299(10) 0.20015(7) 0.0137 1.0000 Uani . . . . . .
C24 C 0.30872(11) 0.39163(10) 0.20028(7) 0.0159 1.0000 Uani . . . . . .
C25 C 0.35665(12) 0.42969(10) 0.14549(7) 0.0184 1.0000 Uani . . . . . .
C26 C 0.35030(11) 0.35471(10) 0.09014(7) 0.0172 1.0000 Uani . . . . . .
C27 C 0.29950(11) 0.24553(10) 0.08950(7) 0.0145 1.0000 Uani . . . . . .
S28 S 0.27818(3) 0.15941(2) 0.007612(16) 0.0140 1.0000 Uani . . . . . .
C29 C 0.29999(11) 0.04875(10) 0.03079(7) 0.0141 1.0000 Uani . . . . . .
C30 C 0.20659(11) -0.05232(10) -0.00662(7) 0.0150 1.0000 Uani . . . . . .
C31 C 0.21379(11) -0.14575(10) 0.00571(7) 0.0145 1.0000 Uani . . . . . .
C32 C 0.31972(11) -0.13287(10) 0.05702(7) 0.0147 1.0000 Uani . . . . . .
C33 C 0.40718(11) 0.06234(10) 0.08190(7) 0.0135 1.0000 Uani . . . . . .
C34 C 0.25599(10) 0.20764(9) 0.14541(7) 0.0133 1.0000 Uani . . . . . .
N35 N 0.47639(10) 0.34344(9) 0.42860(6) 0.0164 1.0000 Uani . . . . . .
C36 C 0.59410(11) 0.19993(10) 0.49752(7) 0.0138 1.0000 Uani . . . . . .
S37 S 0.73177(3) 0.23166(2) 0.484294(17) 0.0167 1.0000 Uani . . . . . .
C38 C 0.51975(11) 0.02259(9) 0.28461(7) 0.0134 1.0000 Uani . . . . . .
O39 O 0.49375(8) 0.16184(7) 0.12348(5) 0.0160 1.0000 Uani . . . . . .
C40 C 0.58574(12) 0.22272(11) 0.09282(8) 0.0217 1.0000 Uani . . . . . .
C41 C 0.65502(14) 0.33383(12) 0.14313(11) 0.0334 1.0000 Uani . . . . . .
O42 O 0.22624(7) 0.10485(7) 0.15267(5) 0.0146 1.0000 Uani . . . . . .
C43 C 0.10132(11) 0.02274(10) 0.11941(7) 0.0161 1.0000 Uani . . . . . .
C44 C 0.09361(12) -0.06858(10) 0.15674(8) 0.0223 1.0000 Uani . . . . . .
O45 O 0.40509(7) -0.05764(7) 0.25324(5) 0.0144 1.0000 Uani . . . . . .
C46 C 0.38084(12) -0.15758(10) 0.27740(7) 0.0178 1.0000 Uani . . . . . .
C47 C 0.24869(13) -0.22821(12) 0.24331(11) 0.0336 1.0000 Uani . . . . . .
O48 O 0.64192(8) 0.02818(7) 0.12145(5) 0.0183 1.0000 Uani . . . . . .
O49 O 0.52262(8) -0.13316(7) 0.16004(5) 0.0181 1.0000 Uani . . . . . .
O50 O 0.80021(8) 0.41958(7) 0.59251(5) 0.0200 1.0000 Uani . . . . . .
O51 O 0.67751(9) 0.41703(7) 0.67086(5) 0.0205 1.0000 Uani . . . . . .
O52 O 0.22814(8) 0.33669(7) 0.32295(5) 0.0185 1.0000 Uani . . . . . .
O53 O 0.09620(8) 0.15043(7) 0.24880(5) 0.0203 1.0000 Uani . . . . . .
O54 O 0.15364(8) 0.11582(7) -0.03735(5) 0.0192 1.0000 Uani . . . . . .
O55 O 0.36570(9) 0.22054(7) -0.02382(5) 0.0204 1.0000 Uani . . . . . .
C56 C 0.88630(11) 0.29010(10) 0.37499(7) 0.0171 1.0000 Uani . . . . . .
C57 C 0.89443(12) 0.39977(11) 0.40208(8) 0.0237 1.0000 Uani . . . . . .
C58 C 0.96204(12) 0.26215(12) 0.43849(8) 0.0254 1.0000 Uani . . . . . .
C59 C 0.94376(12) 0.30299(12) 0.31424(8) 0.0234 1.0000 Uani . . . . . .
C60 C 0.25281(11) 0.10208(11) 0.53500(8) 0.0184 1.0000 Uani . . . . . .
C61 C 0.21554(13) 0.19005(12) 0.52118(10) 0.0289 1.0000 Uani . . . . . .
C62 C 0.15395(13) -0.00485(12) 0.48285(10) 0.0308 1.0000 Uani . . . . . .
C63 C 0.26806(14) 0.09083(14) 0.61580(9) 0.0305 1.0000 Uani . . . . . .
C64 C 0.41332(14) 0.55002(11) 0.14804(8) 0.0257 1.0000 Uani . . . . . .
C65 C 0.31740(16) 0.58707(12) 0.14161(9) 0.0326 1.0000 Uani . . . . . .
C66 C 0.4630(2) 0.57589(13) 0.08469(12) 0.0525 1.0000 Uani . . . . . .
C67 C 0.51598(14) 0.61108(12) 0.22290(10) 0.0324 1.0000 Uani . . . . . .
C68 C 0.10645(11) -0.25524(10) -0.03669(7) 0.0170 1.0000 Uani . . . . . .
C69 C -0.00408(12) -0.26407(11) -0.01901(9) 0.0259 1.0000 Uani . . . . . .
C70 C 0.08103(12) -0.26490(11) -0.12107(8) 0.0227 1.0000 Uani . . . . . .
C71 C 0.12955(13) -0.34797(11) -0.01493(8) 0.0251 1.0000 Uani . . . . . .
C901 C 1.01825(16) 0.69117(16) 0.32417(13) 0.0457 1.0000 Uani . . . . . .
N902 N 0.89274(13) 0.63052(11) 0.31910(8) 0.0341 1.0000 Uani . . . . . .
O903 O 0.86448(14) 0.65728(12) 0.36961(9) 0.0594 1.0000 Uani . . . . . .
O904 O 0.82493(12) 0.55549(10) 0.26538(7) 0.0466 1.0000 Uani . . . . . .
C905 C 0.8196(4) -0.0757(3) 0.2119(2) 0.0348 0.6978(19) Uani D U P 1 1 .
N906 N 0.87512(17) -0.13979(16) 0.24712(11) 0.0320 0.6978(19) Uani D U P 1 1 .
O907 O 0.9565(5) -0.0968(4) 0.3063(2) 0.0502 0.6978(19) Uani D U P 1 1 .
O908 O 0.8373(2) -0.23183(16) 0.21413(13) 0.0577 0.6978(19) Uani D U P 1 1 .
C909 C 0.8443(7) -0.0371(7) 0.2159(4) 0.0306 0.3022(19) Uani D U P 1 2 .
N910 N 0.9320(3) -0.0317(3) 0.2865(2) 0.0280 0.3022(19) Uani D U P 1 2 .
O911 O 0.9647(4) 0.0404(3) 0.3398(2) 0.0396 0.3022(19) Uani D U P 1 2 .
O912 O 0.9624(12) -0.1017(8) 0.2882(5) 0.0412 0.3022(19) Uani D U P 1 2 .
C913 C 0.7944(6) -0.3246(5) 0.1404(3) 0.0461 0.3022(19) Uani D U P 1 3 .
N914 N 0.8535(3) -0.3794(3) 0.1104(2) 0.0352 0.3022(19) Uani D U P 1 3 .
O915 O 0.9583(3) -0.3512(4) 0.1446(2) 0.0510 0.3022(19) Uani D U P 1 3 .
O916 O 0.7954(5) -0.4471(4) 0.0528(3) 0.0681 0.3022(19) Uani D U P 1 3 .
H41 H 0.7528 0.1585 0.2384 0.0171 1.0000 Uiso R . . . . .
H101 H 0.3207 0.0082 0.4367 0.0157 1.0000 Uiso R . . . . .
H121 H 0.4675 0.2721 0.5989 0.0161 1.0000 Uiso R . . . . .
H151 H 0.6893 0.5430 0.5563 0.0219 1.0000 Uiso R . . . . .
H152 H 0.5601 0.4702 0.5550 0.0226 1.0000 Uiso R . . . . .
H171 H 0.7353 0.5264 0.4430 0.0277 1.0000 Uiso R . . . . .
H181 H 0.6731 0.4406 0.3167 0.0333 1.0000 Uiso R . . . . .
H191 H 0.4906 0.2898 0.2658 0.0259 1.0000 Uiso R . . . . .
H211 H 0.2911 0.1738 0.3650 0.0183 1.0000 Uiso R . . . . .
H212 H 0.3161 0.1454 0.2906 0.0188 1.0000 Uiso R . . . . .
H241 H 0.3110 0.4396 0.2387 0.0163 1.0000 Uiso R . . . . .
H261 H 0.3801 0.3752 0.0508 0.0186 1.0000 Uiso R . . . . .
H301 H 0.1363 -0.0568 -0.0409 0.0155 1.0000 Uiso R . . . . .
H321 H 0.3296 -0.1935 0.0671 0.0152 1.0000 Uiso R . . . . .
H401 H 0.6377 0.1886 0.0931 0.0245 1.0000 Uiso R . . . . .
H402 H 0.5461 0.2249 0.0423 0.0245 1.0000 Uiso R . . . . .
H411 H 0.7163 0.3785 0.1260 0.0481 1.0000 Uiso R . . . . .
H412 H 0.6909 0.3327 0.1948 0.0498 1.0000 Uiso R . . . . .
H413 H 0.6020 0.3639 0.1439 0.0482 1.0000 Uiso R . . . . .
H431 H 0.0516 0.0509 0.1295 0.0150 1.0000 Uiso R . . . . .
H432 H 0.0809 0.0025 0.0655 0.0164 1.0000 Uiso R . . . . .
H443 H 0.0150 -0.1277 0.1341 0.0292 1.0000 Uiso R . . . . .
H442 H 0.1113 -0.0451 0.2102 0.0310 1.0000 Uiso R . . . . .
H441 H 0.1501 -0.0939 0.1502 0.0301 1.0000 Uiso R . . . . .
H461 H 0.4063 -0.1436 0.3313 0.0195 1.0000 Uiso R . . . . .
H462 H 0.4236 -0.1901 0.2597 0.0182 1.0000 Uiso R . . . . .
H471 H 0.2278 -0.2958 0.2575 0.0484 1.0000 Uiso R . . . . .
H472 H 0.2079 -0.1955 0.2607 0.0492 1.0000 Uiso R . . . . .
H473 H 0.2220 -0.2406 0.1893 0.0510 1.0000 Uiso R . . . . .
H571 H 0.9768 0.4532 0.4203 0.0343 1.0000 Uiso R . . . . .
H572 H 0.8630 0.4011 0.4423 0.0323 1.0000 Uiso R . . . . .
H573 H 0.8513 0.4196 0.3606 0.0319 1.0000 Uiso R . . . . .
H581 H 1.0437 0.3177 0.4555 0.0337 1.0000 Uiso R . . . . .
H582 H 0.9594 0.1939 0.4206 0.0346 1.0000 Uiso R . . . . .
H583 H 0.9327 0.2570 0.4793 0.0349 1.0000 Uiso R . . . . .
H591 H 1.0228 0.3612 0.3355 0.0339 1.0000 Uiso R . . . . .
H592 H 0.9445 0.2385 0.2968 0.0329 1.0000 Uiso R . . . . .
H593 H 0.9005 0.3234 0.2740 0.0320 1.0000 Uiso R . . . . .
H611 H 0.1394 0.1700 0.5301 0.0414 1.0000 Uiso R . . . . .
H612 H 0.2754 0.2600 0.5541 0.0407 1.0000 Uiso R . . . . .
H613 H 0.2018 0.1973 0.4699 0.0423 1.0000 Uiso R . . . . .
H621 H 0.0813 -0.0221 0.4939 0.0427 1.0000 Uiso R . . . . .
H622 H 0.1754 -0.0628 0.4892 0.0429 1.0000 Uiso R . . . . .
H623 H 0.1387 0.0006 0.4316 0.0434 1.0000 Uiso R . . . . .
H633 H 0.1932 0.0736 0.6221 0.0430 1.0000 Uiso R . . . . .
H632 H 0.3287 0.1575 0.6484 0.0426 1.0000 Uiso R . . . . .
H631 H 0.2925 0.0349 0.6265 0.0431 1.0000 Uiso R . . . . .
H651 H 0.3521 0.6614 0.1397 0.0474 1.0000 Uiso R . . . . .
H652 H 0.2913 0.5792 0.1856 0.0472 1.0000 Uiso R . . . . .
H653 H 0.2494 0.5449 0.0971 0.0468 1.0000 Uiso R . . . . .
H661 H 0.5008 0.6541 0.0888 0.0778 1.0000 Uiso R . . . . .
H662 H 0.5214 0.5496 0.0880 0.0768 1.0000 Uiso R . . . . .
H663 H 0.3973 0.5390 0.0365 0.0773 1.0000 Uiso R . . . . .
H673 H 0.5485 0.6851 0.2226 0.0460 1.0000 Uiso R . . . . .
H672 H 0.5750 0.5867 0.2284 0.0455 1.0000 Uiso R . . . . .
H671 H 0.4843 0.5983 0.2644 0.0446 1.0000 Uiso R . . . . .
H691 H -0.0749 -0.3311 -0.0459 0.0378 1.0000 Uiso R . . . . .
H692 H 0.0096 -0.2591 0.0337 0.0362 1.0000 Uiso R . . . . .
H693 H -0.0238 -0.2085 -0.0316 0.0372 1.0000 Uiso R . . . . .
H703 H 0.0157 -0.3297 -0.1445 0.0326 1.0000 Uiso R . . . . .
H702 H 0.1480 -0.2606 -0.1330 0.0318 1.0000 Uiso R . . . . .
H701 H 0.0660 -0.2083 -0.1347 0.0334 1.0000 Uiso R . . . . .
H711 H 0.0624 -0.4130 -0.0439 0.0368 1.0000 Uiso R . . . . .
H712 H 0.1978 -0.3472 -0.0255 0.0340 1.0000 Uiso R . . . . .
H713 H 0.1420 -0.3451 0.0382 0.0353 1.0000 Uiso R . . . . .
H9011 H 1.0174 0.6902 0.2736 0.0653 1.0000 Uiso R . . . . .
H9012 H 1.0575 0.6519 0.3436 0.0650 1.0000 Uiso R . . . . .
H9013 H 1.0522 0.7632 0.3553 0.0654 1.0000 Uiso R . . . . .
H9053 H 0.7500 -0.1210 0.1700 0.0494 0.6978(19) Uiso R . P 1 1 .
H9052 H 0.8760 -0.0202 0.1962 0.0507 0.6978(19) Uiso R . P 1 1 .
H9051 H 0.7949 -0.0463 0.2452 0.0494 0.6978(19) Uiso R . P 1 1 .
H9091 H 0.8601 -0.0641 0.1734 0.0478 0.3022(19) Uiso R . P 1 2 .
H9092 H 0.8510 0.0330 0.2151 0.0479 0.3022(19) Uiso R . P 1 2 .
H9093 H 0.7646 -0.0869 0.2140 0.0477 0.3022(19) Uiso R . P 1 2 .
H9131 H 0.7645 -0.2934 0.1029 0.0662 0.3022(19) Uiso R . P 1 3 .
H9132 H 0.7305 -0.3765 0.1525 0.0662 0.3022(19) Uiso R . P 1 3 .
H9133 H 0.8521 -0.2710 0.1844 0.0661 0.3022(19) Uiso R . P 1 3 .

loop_
_atom_site_aniso_label
_atom_site_aniso_U_11
_atom_site_aniso_U_22
_atom_site_aniso_U_33
_atom_site_aniso_U_23
_atom_site_aniso_U_13
_atom_site_aniso_U_12
C1 0.0130(5) 0.0164(6) 0.0117(6) 0.0017(5) 0.0036(4) 0.0077(5)
S2 0.01249(13) 0.01488(14) 0.01287(14) 0.00044(11) 0.00271(11) 0.00761(11)
C3 0.0146(6) 0.0144(6) 0.0139(6) 0.0014(5) 0.0028(5) 0.0088(5)
C4 0.0140(6) 0.0166(6) 0.0163(6) 0.0033(5) 0.0053(5) 0.0086(5)
C5 0.0127(5) 0.0144(6) 0.0163(6) 0.0023(5) 0.0038(5) 0.0072(5)
C6 0.0149(6) 0.0146(6) 0.0144(6) 0.0015(5) 0.0032(5) 0.0093(5)
C7 0.0149(6) 0.0133(5) 0.0156(6) 0.0037(5) 0.0063(5) 0.0087(5)
O8 0.0182(4) 0.0125(4) 0.0164(4) 0.0014(3) 0.0083(3) 0.0062(3)
C9 0.0179(6) 0.0134(6) 0.0119(6) 0.0031(4) 0.0046(5) 0.0093(5)
C10 0.0151(6) 0.0133(6) 0.0147(6) 0.0040(5) 0.0038(5) 0.0070(5)
C11 0.0161(6) 0.0175(6) 0.0154(6) 0.0066(5) 0.0060(5) 0.0101(5)
C12 0.0194(6) 0.0173(6) 0.0138(6) 0.0030(5) 0.0052(5) 0.0119(5)
C13 0.0163(6) 0.0135(6) 0.0134(6) 0.0025(5) 0.0023(5) 0.0079(5)
S14 0.01501(14) 0.01390(14) 0.01300(14) -0.00010(11) 0.00149(11) 0.00777(11)
C15 0.0212(6) 0.0160(6) 0.0188(6) 0.0006(5) 0.0010(5) 0.0114(5)
C16 0.0196(6) 0.0160(6) 0.0180(6) 0.0042(5) 0.0022(5) 0.0113(5)
C17 0.0163(6) 0.0279(7) 0.0236(7) 0.0072(6) 0.0016(5) 0.0075(6)
C18 0.0181(7) 0.0472(9) 0.0222(7) 0.0122(7) 0.0072(6) 0.0139(7)
C19 0.0212(7) 0.0384(8) 0.0139(6) 0.0045(6) 0.0034(5) 0.0173(6)
C20 0.0191(6) 0.0183(6) 0.0156(6) 0.0045(5) 0.0022(5) 0.0123(5)
C21 0.0232(6) 0.0157(6) 0.0149(6) 0.0046(5) 0.0036(5) 0.0102(5)
S22 0.01480(14) 0.01259(14) 0.01365(14) 0.00208(11) 0.00400(11) 0.00588(11)
C23 0.0130(5) 0.0143(6) 0.0135(6) 0.0033(5) 0.0024(4) 0.0074(5)
C24 0.0178(6) 0.0129(6) 0.0161(6) 0.0012(5) 0.0031(5) 0.0084(5)
C25 0.0230(6) 0.0124(6) 0.0192(6) 0.0040(5) 0.0060(5) 0.0081(5)
C26 0.0202(6) 0.0143(6) 0.0179(6) 0.0049(5) 0.0073(5) 0.0079(5)
C27 0.0150(5) 0.0132(6) 0.0148(6) 0.0016(5) 0.0028(5) 0.0079(5)
S28 0.01697(14) 0.01176(13) 0.01277(14) 0.00209(11) 0.00335(11) 0.00748(11)
C29 0.0159(6) 0.0137(6) 0.0146(6) 0.0032(5) 0.0055(5) 0.0085(5)
C30 0.0142(6) 0.0160(6) 0.0138(6) 0.0015(5) 0.0031(5) 0.0076(5)
C31 0.0147(6) 0.0132(6) 0.0139(6) 0.0006(5) 0.0044(5) 0.0059(5)
C32 0.0164(6) 0.0132(6) 0.0153(6) 0.0021(5) 0.0056(5) 0.0076(5)
C33 0.0131(5) 0.0130(6) 0.0125(6) -0.0001(4) 0.0047(5) 0.0049(5)
C34 0.0119(5) 0.0110(5) 0.0148(6) 0.0029(4) 0.0008(4) 0.0058(4)
N35 0.0196(5) 0.0154(5) 0.0158(5) 0.0045(4) 0.0033(4) 0.0111(4)
C36 0.0147(6) 0.0156(6) 0.0132(6) 0.0043(5) 0.0042(5) 0.0090(5)
S37 0.01235(13) 0.01994(15) 0.01398(14) -0.00183(11) 0.00287(11) 0.00618(11)
C38 0.0127(5) 0.0120(5) 0.0157(6) 0.0024(5) 0.0028(5) 0.0073(5)
O39 0.0137(4) 0.0118(4) 0.0176(4) -0.0003(3) 0.0039(3) 0.0032(3)
C40 0.0162(6) 0.0173(6) 0.0299(7) 0.0047(5) 0.0098(5) 0.0051(5)
C41 0.0227(7) 0.0157(7) 0.0546(11) -0.0001(7) 0.0155(7) 0.0026(6)
O42 0.0148(4) 0.0096(4) 0.0171(4) 0.0031(3) 0.0026(3) 0.0055(3)
C43 0.0148(6) 0.0117(5) 0.0171(6) 0.0014(5) 0.0026(5) 0.0041(5)
C44 0.0232(7) 0.0137(6) 0.0252(7) 0.0067(5) 0.0046(5) 0.0060(5)
O45 0.0127(4) 0.0115(4) 0.0165(4) 0.0030(3) 0.0031(3) 0.0048(3)
C46 0.0215(6) 0.0118(6) 0.0201(6) 0.0042(5) 0.0062(5) 0.0082(5)
C47 0.0217(7) 0.0193(7) 0.0601(11) 0.0169(7) 0.0141(7) 0.0083(6)
O48 0.0154(4) 0.0223(5) 0.0169(4) 0.0013(4) 0.0060(4) 0.0087(4)
O49 0.0194(4) 0.0165(4) 0.0193(5) 0.0019(4) 0.0035(4) 0.0115(4)
O50 0.0148(4) 0.0186(4) 0.0220(5) -0.0020(4) 0.0024(4) 0.0074(4)
O51 0.0253(5) 0.0201(5) 0.0140(4) -0.0006(4) 0.0042(4) 0.0111(4)
O52 0.0206(4) 0.0159(4) 0.0185(5) 0.0012(4) 0.0069(4) 0.0085(4)
O53 0.0173(4) 0.0171(4) 0.0219(5) 0.0016(4) 0.0068(4) 0.0042(4)
O54 0.0199(5) 0.0165(4) 0.0178(5) 0.0013(4) -0.0005(4) 0.0101(4)
O55 0.0275(5) 0.0167(4) 0.0196(5) 0.0056(4) 0.0119(4) 0.0099(4)
C56 0.0113(6) 0.0179(6) 0.0176(6) -0.0001(5) 0.0032(5) 0.0047(5)
C57 0.0202(6) 0.0168(6) 0.0289(8) -0.0004(5) 0.0095(6) 0.0042(5)
C58 0.0145(6) 0.0323(8) 0.0258(7) 0.0061(6) 0.0032(5) 0.0100(6)
C59 0.0154(6) 0.0250(7) 0.0223(7) -0.0015(5) 0.0078(5) 0.0031(5)
C60 0.0167(6) 0.0210(6) 0.0206(7) 0.0050(5) 0.0080(5) 0.0104(5)
C61 0.0244(7) 0.0294(8) 0.0433(9) 0.0124(7) 0.0151(7) 0.0190(6)
C62 0.0182(7) 0.0283(8) 0.0418(9) -0.0018(7) 0.0137(6) 0.0069(6)
C63 0.0286(8) 0.0455(9) 0.0265(8) 0.0130(7) 0.0160(6) 0.0204(7)
C64 0.0416(8) 0.0107(6) 0.0250(7) 0.0048(5) 0.0170(6) 0.0086(6)
C65 0.0519(10) 0.0156(7) 0.0297(8) 0.0064(6) 0.0077(7) 0.0187(7)
C66 0.0980(17) 0.0145(7) 0.0528(12) 0.0122(7) 0.0538(12) 0.0150(9)
C67 0.0310(8) 0.0150(7) 0.0411(9) 0.0007(6) 0.0130(7) 0.0024(6)
C68 0.0147(6) 0.0125(6) 0.0187(6) 0.0002(5) 0.0017(5) 0.0049(5)
C69 0.0169(6) 0.0199(7) 0.0331(8) -0.0015(6) 0.0076(6) 0.0037(5)
C70 0.0215(6) 0.0187(6) 0.0193(7) -0.0016(5) 0.0009(5) 0.0064(5)
C71 0.0233(7) 0.0128(6) 0.0286(7) 0.0011(5) -0.0010(6) 0.0056(5)
C901 0.0281(8) 0.0433(10) 0.0651(13) 0.0159(9) 0.0144(8) 0.0166(8)
N902 0.0340(7) 0.0309(7) 0.0379(8) 0.0141(6) 0.0153(6) 0.0127(6)
O903 0.0633(9) 0.0541(9) 0.0548(9) 0.0048(7) 0.0381(8) 0.0122(7)
O904 0.0455(7) 0.0355(7) 0.0414(7) 0.0047(6) 0.0162(6) 0.0030(6)
C905 0.0397(19) 0.050(2) 0.0255(14) 0.0130(14) 0.0119(12) 0.0293(16)
N906 0.0284(10) 0.0433(12) 0.0292(10) 0.0137(9) 0.0124(9) 0.0185(9)
O907 0.0451(16) 0.074(2) 0.0340(19) 0.0125(14) 0.0037(16) 0.0360(14)
O908 0.0617(13) 0.0421(11) 0.0609(14) 0.0111(10) 0.0053(11) 0.0264(10)
C909 0.026(3) 0.045(4) 0.033(3) 0.016(3) 0.012(2) 0.025(3)
N910 0.028(2) 0.032(2) 0.027(2) 0.0079(18) 0.0157(18) 0.0128(18)
O911 0.045(2) 0.037(2) 0.0259(19) 0.0025(16) 0.0169(17) 0.0073(18)
O912 0.049(4) 0.046(3) 0.038(5) 0.017(3) 0.013(3) 0.031(3)
C913 0.049(3) 0.045(3) 0.046(3) 0.018(2) 0.008(2) 0.026(2)
N914 0.044(3) 0.026(2) 0.028(2) 0.0116(18) 0.010(2) 0.0094(19)
O915 0.041(2) 0.068(3) 0.043(2) 0.021(2) 0.014(2) 0.024(2)
O916 0.072(3) 0.046(3) 0.048(3) -0.009(2) -0.002(3) 0.012(2)

loop_
_atom_type_symbol
_atom_type_scat_dispersion_real
_atom_type_scat_dispersion_imag
_atom_type_scat_Cromer_Mann_a1
_atom_type_scat_Cromer_Mann_b1
_atom_type_scat_Cromer_Mann_a2
_atom_type_scat_Cromer_Mann_b2
_atom_type_scat_Cromer_Mann_a3
_atom_type_scat_Cromer_Mann_b3
_atom_type_scat_Cromer_Mann_a4
_atom_type_scat_Cromer_Mann_b4
_atom_type_scat_Cromer_Mann_c
_atom_type_scat_source
C 0.0181 0.0091 2.3100 20.8439 1.0200 10.2075 1.5886 0.5687 0.8650 51.6512 0.2156 'International Tables Vol C 4.2.6.8 and 6.1.1.4'
H 0.0000 0.0000 0.4930 10.5109 0.3229 26.1257 0.1402 3.1424 0.0408 57.7998 0.0030 'International Tables Vol C 4.2.6.8 and 6.1.1.4'
N 0.0311 0.0180 12.2126 0.0057 3.1322 9.8933 2.0125 28.9975 1.1663 0.5826 -11.5290 'International Tables Vol C 4.2.6.8 and 6.1.1.4'
O 0.0492 0.0322 3.0485 13.2771 2.2868 5.7011 1.5463 0.3239 0.8670 32.9089 0.2508 'International Tables Vol C 4.2.6.8 and 6.1.1.4'
S 0.3331 0.5567 6.9053 1.4679 5.2034 22.2151 1.4379 0.2536 1.5863 56.1720 0.8669 'International Tables Vol C 4.2.6.8 and 6.1.1.4'

loop_
_geom_angle_atom_site_label_1
_geom_angle_site_symmetry_1
_geom_angle_atom_site_label_2
_geom_angle_site_symmetry_2
_geom_angle_atom_site_label_3
_geom_angle_site_symmetry_3
_geom_angle
_geom_angle_publ_flag
S2 . C1 . C32 . 116.89(9) yes
S2 . C1 . C33 . 121.33(9) yes
C32 . C1 . C33 . 121.68(11) yes
C1 . S2 . C3 . 108.78(6) yes
C1 . S2 . O48 . 108.04(6) yes
C3 . S2 . O48 . 107.08(6) yes
C1 . S2 . O49 . 107.03(6) yes
C3 . S2 . O49 . 107.54(6) yes
O48 . S2 . O49 . 118.12(5) yes
S2 . C3 . C4 . 118.15(10) yes
S2 . C3 . C38 . 120.02(9) yes
C4 . C3 . C38 . 121.26(11) yes
C3 . C4 . C5 . 122.59(12) yes
C3 . C4 . H41 . 117.0 no
C5 . C4 . H41 . 120.4 no
C4 . C5 . C6 . 116.11(11) yes
C4 . C5 . C56 . 119.51(11) yes
C6 . C5 . C56 . 124.26(11) yes
C5 . C6 . C7 . 120.86(11) yes
C5 . C6 . S37 . 121.32(9) yes
C7 . C6 . S37 . 117.80(9) yes
C6 . C7 . O8 . 122.97(11) yes
C6 . C7 . C38 . 121.92(11) yes
O8 . C7 . C38 . 114.96(10) yes
C7 . O8 . C9 . 119.13(9) yes
O8 . C9 . C10 . 115.67(11) yes
O8 . C9 . C36 . 121.26(11) yes
C10 . C9 . C36 . 123.05(11) yes
C9 . C10 . C11 . 120.65(11) yes
C9 . C10 . H101 . 118.4 no
C11 . C10 . H101 . 121.0 no
C10 . C11 . C12 . 117.12(11) yes
C10 . C11 . C60 . 123.19(11) yes
C12 . C11 . C60 . 119.62(11) yes
C11 . C12 . C13 . 121.90(11) yes
C11 . C12 . H121 . 120.6 no
C13 . C12 . H121 . 117.5 no
C12 . C13 . S14 . 114.16(9) yes
C12 . C13 . C36 . 121.20(11) yes
S14 . C13 . C36 . 123.83(10) yes
C13 . S14 . C15 . 101.55(6) yes
C13 . S14 . O50 . 110.00(6) yes
C15 . S14 . O50 . 109.26(6) yes
C13 . S14 . O51 . 107.83(6) yes
C15 . S14 . O51 . 107.99(6) yes
O50 . S14 . O51 . 118.80(6) yes
S14 . C15 . C16 . 112.40(9) yes
S14 . C15 . H151 . 105.0 no
C16 . C15 . H151 . 109.5 no
S14 . C15 . H152 . 109.5 no
C16 . C15 . H152 . 110.9 no
H151 . C15 . H152 . 109.3 no
C15 . C16 . C17 . 121.82(12) yes
C15 . C16 . N35 . 115.14(12) yes
C17 . C16 . N35 . 123.01(12) yes
C16 . C17 . C18 . 118.39(13) yes
C16 . C17 . H171 . 119.2 no
C18 . C17 . H171 . 122.4 no
C17 . C18 . C19 . 119.11(14) yes
C17 . C18 . H181 . 121.1 no
C19 . C18 . H181 . 119.8 no
C18 . C19 . C20 . 118.61(13) yes
C18 . C19 . H191 . 120.3 no
C20 . C19 . H191 . 121.1 no
C19 . C20 . C21 . 121.39(12) yes
C19 . C20 . N35 . 122.93(12) yes
C21 . C20 . N35 . 115.67(12) yes
C20 . C21 . S22 . 111.75(9) yes
C20 . C21 . H211 . 110.3 no
S22 . C21 . H211 . 105.5 no
C20 . C21 . H212 . 110.4 no
S22 . C21 . H212 . 108.5 no
H211 . C21 . H212 . 110.4 no
C21 . S22 . C23 . 103.23(6) yes
C21 . S22 . O52 . 108.56(6) yes
C23 . S22 . O52 . 107.37(6) yes
C21 . S22 . O53 . 107.99(6) yes
C23 . S22 . O53 . 110.27(6) yes
O52 . S22 . O53 . 118.36(6) yes
S22 . C23 . C24 . 118.06(9) yes
S22 . C23 . C34 . 120.15(9) yes
C24 . C23 . C34 . 121.60(11) yes
C23 . C24 . C25 . 120.88(12) yes
C23 . C24 . H241 . 118.7 no
C25 . C24 . H241 . 120.4 no
C24 . C25 . C26 . 117.55(11) yes
C24 . C25 . C64 . 119.97(12) yes
C26 . C25 . C64 . 122.47(12) yes
C25 . C26 . C27 . 121.44(12) yes
C25 . C26 . H261 . 121.8 no
C27 . C26 . H261 . 116.8 no
C26 . C27 . S28 . 115.27(10) yes
C26 . C27 . C34 . 121.32(11) yes
S28 . C27 . C34 . 122.96(9) yes
C27 . S28 . C29 . 110.01(6) yes
C27 . S28 . O54 . 105.91(6) yes
C29 . S28 . O54 . 106.19(6) yes
C27 . S28 . O55 . 107.38(6) yes
C29 . S28 . O55 . 109.32(6) yes
O54 . S28 . O55 . 117.87(6) yes
S28 . C29 . C30 . 116.33(9) yes
S28 . C29 . C33 . 121.98(9) yes
C30 . C29 . C33 . 121.65(11) yes
C29 . C30 . C31 . 121.76(11) yes
C29 . C30 . H301 . 118.1 no
C31 . C30 . H301 . 120.2 no
C30 . C31 . C32 . 116.90(11) yes
C30 . C31 . C68 . 119.17(11) yes
C32 . C31 . C68 . 123.93(11) yes
C1 . C32 . C31 . 121.36(11) yes
C1 . C32 . H321 . 118.3 no
C31 . C32 . H321 . 120.3 no
C29 . C33 . C1 . 116.62(11) yes
C29 . C33 . O39 . 120.84(11) yes
C1 . C33 . O39 . 122.17(11) yes
C23 . C34 . C27 . 117.13(11) yes
C23 . C34 . O42 . 120.88(11) yes
C27 . C34 . O42 . 121.40(11) yes
C16 . N35 . C20 . 117.69(12) yes
C13 . C36 . C9 . 116.04(11) yes
C13 . C36 . S37 . 123.92(9) yes
C9 . C36 . S37 . 119.93(9) yes
C6 . S37 . C36 . 100.84(6) yes
C7 . C38 . C3 . 117.21(11) yes
C7 . C38 . O45 . 122.42(11) yes
C3 . C38 . O45 . 120.32(11) yes
C33 . O39 . C40 . 117.43(10) yes
O39 . C40 . C41 . 105.59(11) yes
O39 . C40 . H401 . 109.8 no
C41 . C40 . H401 . 111.2 no
O39 . C40 . H402 . 108.3 no
C41 . C40 . H402 . 110.6 no
H401 . C40 . H402 . 111.3 no
C40 . C41 . H411 . 110.2 no
C40 . C41 . H412 . 111.8 no
H411 . C41 . H412 . 109.2 no
C40 . C41 . H413 . 109.6 no
H411 . C41 . H413 . 109.9 no
H412 . C41 . H413 . 106.0 no
C34 . O42 . C43 . 119.12(9) yes
O42 . C43 . C44 . 105.06(10) yes
O42 . C43 . H431 . 109.3 no
C44 . C43 . H431 . 111.2 no
O42 . C43 . H432 . 109.2 no
C44 . C43 . H432 . 112.9 no
H431 . C43 . H432 . 109.1 no
C43 . C44 . H443 . 109.0 no
C43 . C44 . H442 . 109.7 no
H443 . C44 . H442 . 110.7 no
C43 . C44 . H441 . 111.6 no
H443 . C44 . H441 . 107.2 no
H442 . C44 . H441 . 108.6 no
C38 . O45 . C46 . 115.85(9) yes
O45 . C46 . C47 . 106.50(10) yes
O45 . C46 . H461 . 110.0 no
C47 . C46 . H461 . 110.8 no
O45 . C46 . H462 . 109.0 no
C47 . C46 . H462 . 110.7 no
H461 . C46 . H462 . 109.8 no
C46 . C47 . H471 . 109.9 no
C46 . C47 . H472 . 109.9 no
H471 . C47 . H472 . 108.2 no
C46 . C47 . H473 . 111.3 no
H471 . C47 . H473 . 109.6 no
H472 . C47 . H473 . 107.9 no
C5 . C56 . C57 . 111.93(10) yes
C5 . C56 . C58 . 109.85(11) yes
C57 . C56 . C58 . 110.42(11) yes
C5 . C56 . C59 . 111.46(10) yes
C57 . C56 . C59 . 106.33(11) yes
C58 . C56 . C59 . 106.68(11) yes
C56 . C57 . H571 . 109.1 no
C56 . C57 . H572 . 113.0 no
H571 . C57 . H572 . 107.7 no
C56 . C57 . H573 . 110.1 no
H571 . C57 . H573 . 108.1 no
H572 . C57 . H573 . 108.8 no
C56 . C58 . H581 . 109.1 no
C56 . C58 . H582 . 110.3 no
H581 . C58 . H582 . 108.9 no
C56 . C58 . H583 . 110.3 no
H581 . C58 . H583 . 109.2 no
H582 . C58 . H583 . 109.1 no
C56 . C59 . H591 . 107.6 no
C56 . C59 . H592 . 110.2 no
H591 . C59 . H592 . 111.5 no
C56 . C59 . H593 . 109.3 no
H591 . C59 . H593 . 106.9 no
H592 . C59 . H593 . 111.3 no
C11 . C60 . C61 . 109.10(11) yes
C11 . C60 . C62 . 111.52(11) yes
C61 . C60 . C62 . 109.02(12) yes
C11 . C60 . C63 . 109.50(11) yes
C61 . C60 . C63 . 109.62(12) yes
C62 . C60 . C63 . 108.06(12) yes
C60 . C61 . H611 . 108.6 no
C60 . C61 . H612 . 112.1 no
H611 . C61 . H612 . 108.9 no
C60 . C61 . H613 . 111.8 no
H611 . C61 . H613 . 107.1 no
H612 . C61 . H613 . 108.2 no
C60 . C62 . H621 . 108.8 no
C60 . C62 . H622 . 111.4 no
H621 . C62 . H622 . 109.1 no
C60 . C62 . H623 . 110.3 no
H621 . C62 . H623 . 108.3 no
H622 . C62 . H623 . 108.9 no
C60 . C63 . H633 . 107.0 no
C60 . C63 . H632 . 108.3 no
H633 . C63 . H632 . 110.7 no
C60 . C63 . H631 . 111.6 no
H633 . C63 . H631 . 110.9 no
H632 . C63 . H631 . 108.4 no
C25 . C64 . C65 . 108.31(12) yes
C25 . C64 . C66 . 112.16(12) yes
C65 . C64 . C66 . 109.14(15) yes
C25 . C64 . C67 . 109.37(12) yes
C65 . C64 . C67 . 109.27(12) yes
C66 . C64 . C67 . 108.56(14) yes
C64 . C65 . H651 . 107.7 no
C64 . C65 . H652 . 110.3 no
H651 . C65 . H652 . 109.5 no
C64 . C65 . H653 . 110.0 no
H651 . C65 . H653 . 110.2 no
H652 . C65 . H653 . 109.0 no
C64 . C66 . H661 . 110.1 no
C64 . C66 . H662 . 108.6 no
H661 . C66 . H662 . 110.2 no
C64 . C66 . H663 . 109.1 no
H661 . C66 . H663 . 109.9 no
H662 . C66 . H663 . 109.0 no
C64 . C67 . H673 . 107.0 no
C64 . C67 . H672 . 110.1 no
H673 . C67 . H672 . 111.2 no
C64 . C67 . H671 . 109.5 no
H673 . C67 . H671 . 110.0 no
H672 . C67 . H671 . 109.0 no
C31 . C68 . C69 . 109.62(10) yes
C31 . C68 . C70 . 108.99(10) yes
C69 . C68 . C70 . 109.05(11) yes
C31 . C68 . C71 . 111.80(10) yes
C69 . C68 . C71 . 108.29(11) yes
C70 . C68 . C71 . 109.05(11) yes
C68 . C69 . H691 . 112.6 no
C68 . C69 . H692 . 110.4 no
H691 . C69 . H692 . 107.7 no
C68 . C69 . H693 . 112.6 no
H691 . C69 . H693 . 106.2 no
H692 . C69 . H693 . 107.0 no
C68 . C70 . H703 . 106.6 no
C68 . C70 . H702 . 110.1 no
H703 . C70 . H702 . 111.0 no
C68 . C70 . H701 . 109.2 no
H703 . C70 . H701 . 111.1 no
H702 . C70 . H701 . 108.9 no
C68 . C71 . H711 . 108.3 no
C68 . C71 . H712 . 112.0 no
H711 . C71 . H712 . 107.0 no
C68 . C71 . H713 . 110.1 no
H711 . C71 . H713 . 109.8 no
H712 . C71 . H713 . 109.5 no
N902 . C901 . H9011 . 106.3 no
N902 . C901 . H9012 . 107.0 no
H9011 . C901 . H9012 . 107.1 no
N902 . C901 . H9013 . 108.9 no
H9011 . C901 . H9013 . 113.9 no
H9012 . C901 . H9013 . 113.2 no
C901 . N902 . O903 . 117.54(16) yes
C901 . N902 . O904 . 118.11(16) yes
O903 . N902 . O904 . 124.33(15) yes
N906 . C905 . H9053 . 109.7 no
N906 . C905 . H9052 . 109.5 no
H9053 . C905 . H9052 . 109.9 no
N906 . C905 . H9051 . 110.2 no
H9053 . C905 . H9051 . 106.7 no
H9052 . C905 . H9051 . 110.8 no
C905 . N906 . O907 . 118.0(3) yes
C905 . N906 . O908 . 117.9(2) yes
O907 . N906 . O908 . 124.1(3) yes
N910 . C909 . H9091 . 109.3 no
N910 . C909 . H9092 . 109.2 no
H9091 . C909 . H9092 . 110.6 no
N910 . C909 . H9093 . 108.2 no
H9091 . C909 . H9093 . 108.9 no
H9092 . C909 . H9093 . 110.6 no
C909 . N910 . O911 . 117.6(5) yes
C909 . N910 . O912 . 118.2(5) yes
O911 . N910 . O912 . 124.1(5) yes
N914 . C913 . H9131 . 108.1 no
N914 . C913 . H9132 . 108.7 no
H9131 . C913 . H9132 . 110.5 no
N914 . C913 . H9133 . 108.4 no
H9131 . C913 . H9133 . 111.2 no
H9132 . C913 . H9133 . 109.9 no
C913 . N914 . O915 . 117.9(4) yes
C913 . N914 . O916 . 117.9(4) yes
O915 . N914 . O916 . 124.2(4) yes

loop_
_geom_bond_atom_site_label_1
_geom_bond_site_symmetry_1
_geom_bond_atom_site_label_2
_geom_bond_site_symmetry_2
_geom_bond_distance
_geom_bond_publ_flag
C1 . S2 . 1.7782(12) yes
C1 . C32 . 1.3994(17) yes
C1 . C33 . 1.3944(17) yes
S2 . C3 . 1.7703(12) yes
S2 . O48 . 1.4417(9) yes
S2 . O49 . 1.4419(9) yes
C3 . C4 . 1.3905(17) yes
C3 . C38 . 1.3899(17) yes
C4 . C5 . 1.3943(18) yes
C4 . H41 . 0.961 no
C5 . C6 . 1.4197(17) yes
C5 . C56 . 1.5492(16) yes
C6 . C7 . 1.3966(17) yes
C6 . S37 . 1.7750(13) yes
C7 . O8 . 1.3850(15) yes
C7 . C38 . 1.3947(17) yes
O8 . C9 . 1.3843(14) yes
C9 . C10 . 1.3875(17) yes
C9 . C36 . 1.3876(17) yes
C10 . C11 . 1.3925(17) yes
C10 . H101 . 0.921 no
C11 . C12 . 1.3934(18) yes
C11 . C60 . 1.5332(17) yes
C12 . C13 . 1.3897(17) yes
C12 . H121 . 0.900 no
C13 . S14 . 1.7739(12) yes
C13 . C36 . 1.4052(17) yes
S14 . C15 . 1.8011(13) yes
S14 . O50 . 1.4378(9) yes
S14 . O51 . 1.4388(10) yes
C15 . C16 . 1.5072(18) yes
C15 . H151 . 0.970 no
C15 . H152 . 0.946 no
C16 . C17 . 1.386(2) yes
C16 . N35 . 1.3446(17) yes
C17 . C18 . 1.388(2) yes
C17 . H171 . 0.917 no
C18 . C19 . 1.382(2) yes
C18 . H181 . 0.922 no
C19 . C20 . 1.3884(19) yes
C19 . H191 . 0.915 no
C20 . C21 . 1.5032(18) yes
C20 . N35 . 1.3401(17) yes
C21 . S22 . 1.7883(13) yes
C21 . H211 . 0.977 no
C21 . H212 . 0.974 no
S22 . C23 . 1.7784(13) yes
S22 . O52 . 1.4381(9) yes
S22 . O53 . 1.4387(9) yes
C23 . C24 . 1.3912(17) yes
C23 . C34 . 1.4017(17) yes
C24 . C25 . 1.4000(19) yes
C24 . H241 . 0.941 no
C25 . C26 . 1.3897(18) yes
C25 . C64 . 1.5314(17) yes
C26 . C27 . 1.3961(17) yes
C26 . H261 . 0.952 no
C27 . S28 . 1.7758(13) yes
C27 . C34 . 1.3912(18) yes
S28 . C29 . 1.7734(12) yes
S28 . O54 . 1.4433(9) yes
S28 . O55 . 1.4366(10) yes
C29 . C30 . 1.3866(17) yes
C29 . C33 . 1.3995(17) yes
C30 . C31 . 1.3966(17) yes
C30 . H301 . 0.948 no
C31 . C32 . 1.3921(17) yes
C31 . C68 . 1.5355(16) yes
C32 . H321 . 0.946 no
C33 . O39 . 1.3660(14) yes
C34 . O42 . 1.3659(14) yes
C36 . S37 . 1.7671(12) yes
C38 . O45 . 1.3648(14) yes
O39 . C40 . 1.4651(15) yes
C40 . C41 . 1.5074(19) yes
C40 . H401 . 0.986 no
C40 . H402 . 0.974 no
C41 . H411 . 0.952 no
C41 . H412 . 0.976 no
C41 . H413 . 0.958 no
O42 . C43 . 1.4631(14) yes
C43 . C44 . 1.5074(17) yes
C43 . H431 . 0.946 no
C43 . H432 . 0.976 no
C44 . H443 . 0.958 no
C44 . H442 . 0.977 no
C44 . H441 . 0.979 no
O45 . C46 . 1.4567(14) yes
C46 . C47 . 1.4975(19) yes
C46 . H461 . 0.966 no
C46 . H462 . 0.967 no
C47 . H471 . 0.962 no
C47 . H472 . 0.942 no
C47 . H473 . 0.970 no
C56 . C57 . 1.5387(18) yes
C56 . C58 . 1.5395(19) yes
C56 . C59 . 1.5352(18) yes
C57 . H571 . 0.960 no
C57 . H572 . 0.970 no
C57 . H573 . 0.977 no
C58 . H581 . 0.964 no
C58 . H582 . 0.976 no
C58 . H583 . 0.957 no
C59 . H591 . 0.955 no
C59 . H592 . 0.947 no
C59 . H593 . 0.966 no
C60 . C61 . 1.5320(18) yes
C60 . C62 . 1.5297(19) yes
C60 . C63 . 1.5346(19) yes
C61 . H611 . 0.987 no
C61 . H612 . 0.978 no
C61 . H613 . 0.970 no
C62 . H621 . 0.969 no
C62 . H622 . 0.978 no
C62 . H623 . 0.962 no
C63 . H633 . 0.954 no
C63 . H632 . 0.951 no
C63 . H631 . 0.987 no
C64 . C65 . 1.534(2) yes
C64 . C66 . 1.529(2) yes
C64 . C67 . 1.536(2) yes
C65 . H651 . 0.961 no
C65 . H652 . 0.989 no
C65 . H653 . 0.961 no
C66 . H661 . 0.987 no
C66 . H662 . 0.973 no
C66 . H663 . 0.985 no
C67 . H673 . 0.949 no
C67 . H672 . 0.956 no
C67 . H671 . 0.990 no
C68 . C69 . 1.5366(18) yes
C68 . C70 . 1.5376(19) yes
C68 . C71 . 1.5290(18) yes
C69 . H691 . 0.968 no
C69 . H692 . 0.965 no
C69 . H693 . 0.953 no
C70 . H703 . 0.912 no
C70 . H702 . 0.946 no
C70 . H701 . 0.941 no
C71 . H711 . 0.943 no
C71 . H712 . 0.967 no
C71 . H713 . 0.978 no
C901 . N902 . 1.473(2) yes
C901 . H9011 . 0.962 no
C901 . H9012 . 0.939 no
C901 . H9013 . 0.977 no
N902 . O903 . 1.211(2) yes
N902 . O904 . 1.2194(19) yes
C905 . N906 . 1.481(3) yes
C905 . H9053 . 0.952 no
C905 . H9052 . 0.963 no
C905 . H9051 . 0.929 no
N906 . O907 . 1.210(4) yes
N906 . O908 . 1.215(2) yes
C909 . N910 . 1.487(5) yes
C909 . H9091 . 0.977 no
C909 . H9092 . 0.957 no
C909 . H9093 . 0.973 no
N910 . O911 . 1.212(4) yes
N910 . O912 . 1.212(5) yes
C913 . N914 . 1.482(4) yes
C913 . H9131 . 0.953 no
C913 . H9132 . 0.956 no
C913 . H9133 . 0.956 no
N914 . O915 . 1.216(4) yes
N914 . O916 . 1.205(4) yes

loop_
_geom_hbond_atom_site_label_D
_geom_hbond_site_symmetry_D
_geom_hbond_atom_site_label_H
_geom_hbond_site_symmetry_H
_geom_hbond_atom_site_label_A
_geom_hbond_site_symmetry_A
_geom_hbond_angle_DHA
_geom_hbond_distance_DH
_geom_hbond_distance_HA
_geom_hbond_distance_DA
_geom_hbond_publ_flag
C15 . H151 . O52 2_666 125 0.97 2.41 3.070(3) yes
C18 . H181 . O904 . 164 0.92 2.49 3.386(3) yes
C21 . H212 . O42 . 125 0.97 2.48 3.138(3) yes
C24 . H241 . O51 2_666 172 0.94 2.47 3.405(3) yes
C40 . H401 . O48 . 137 0.99 2.39 3.182(3) yes
C40 . H402 . O55 . 137 0.97 2.33 3.115(3) yes
C43 . H431 . O53 . 122 0.95 2.36 2.966(3) yes
C44 . H443 . O54 2_555 123 0.96 2.54 3.170(3) yes
C46 . H462 . O49 . 125 0.97 2.59 3.243(3) yes
C58 . H582 . O911 . 162 0.98 2.59 3.531(3) yes
C63 . H633 . O911 2_656 149 0.95 2.38 3.232(3) yes
C66 . H661 . O55 2_665 134 0.99 2.59 3.356(3) yes
C66 . H663 . O916 2_655 161 0.98 2.34 3.291(3) yes
C901 . H9011 . O915 1_565 163 0.96 2.32 3.248(3) yes
C901 . H9012 . O50 2_766 169 0.94 2.56 3.485(3) yes
C905 . H9091 . O54 2_655 148 1.01 2.58 3.476(3) yes
C909 . H9091 . O54 2_655 160 0.98 2.58 3.510(3) yes
C913 . H9131 . O55 2_655 161 0.95 2.57 3.485(3) yes
